data_7059635
loop_
_publ_author_name
'Dimitrijevs, Pavels'
'Domracheva, Ilona'
'Arsenyan, Pavel'

_publ_section_title
;
 Improved method for the preparation of nonyl acridine orange analogues
 and utilization in detection of cardiolipin
;
_journal_issue 23
_journal_name_full 'New Journal of Chemistry'
_journal_page_first 9626
_journal_page_last 9633
_journal_paper_doi 10.1039/D0NJ02116D
_journal_volume 44
_journal_year 2020
_chemical_formula_moiety 'I, C23 H34 N3 Si'
_chemical_formula_sum 'C23 H34 I N3 Si'
_chemical_formula_weight 507.52
_space_group_crystal_system monoclinic
_space_group_IT_number 15
_space_group_name_Hall '-I 2ya'
_space_group_name_H-M_alt 'I 1 2/a 1'
_atom_sites_solution_hydrogens geom
_atom_sites_solution_primary dual
_audit_creation_date 2019-07-26
_audit_creation_method
;
Olex2 1.2-ac4
(compiled 2018.05.17 svn.r3504 for Rigaku Oxford Diffraction, GUI svn.r5492)
;
_audit_update_record
;
2020-01-06 deposited with the CCDC.	2020-05-21 downloaded from the CCDC.
;
_cell_angle_alpha 90
_cell_angle_beta 102.680(4)
_cell_angle_gamma 90
_cell_formula_units_Z 8
_cell_length_a 19.4926(7)
_cell_length_b 9.8565(4)
_cell_length_c 25.4939(11)
_cell_measurement_reflns_used 13905
_cell_measurement_temperature 150.0(1)
_cell_measurement_theta_max 33.7730
_cell_measurement_theta_min 3.2690
_cell_volume 4778.7(3)
_computing_cell_refinement 'CrysAlisPro 1.171.40.35a (Rigaku OD, 2018)'
_computing_data_collection 'CrysAlisPro 1.171.40.35a (Rigaku OD, 2018)'
_computing_data_reduction 'CrysAlisPro 1.171.40.35a (Rigaku OD, 2018)'
_computing_molecular_graphics 'Olex2 (Dolomanov et al., 2009)'
_computing_publication_material 'Olex2 (Dolomanov et al., 2009)'
_computing_structure_refinement 'ShelXL (Sheldrick, 2015)'
_computing_structure_solution 'ShelXT (Sheldrick, 2015)'
_diffrn_ambient_environment N~2~
_diffrn_ambient_temperature 150.0(1)
_diffrn_detector 'CCD plate'
_diffrn_detector_area_resol_mean 10.0000
_diffrn_detector_type HyPix
_diffrn_measured_fraction_theta_full 0.987
_diffrn_measured_fraction_theta_max 0.851
_diffrn_measurement_details
;
List of Runs (angles in degrees, time in seconds):

  # Type    Start    End  Width  t~exp~   \w     \q     \k     \f   Frames
#--------------------------------------------------------------------------
  1  \w     18.00  80.00   0.50   15.00    --   11.72  19.00 -83.00  124
  2  \w     31.00  60.00   0.50   15.00    --  -12.50  57.00-180.00   58
  3  \w     -9.00  33.00   0.50   15.00    --   11.72  77.00 -30.00   84
  4  \w     46.00  79.00   0.50   15.00    --   11.72 178.00 120.00   66
  5  \w    -64.00   5.00   0.50   15.00    --   11.72 -19.00 109.00  138
  6  \w    -38.00  10.00   0.50   15.00    --  -12.50 -77.00 120.00   96
  7  \w     41.00  84.00   0.50   15.00    --   11.72-178.00  30.00   86
  8  \w    -16.00   9.00   0.50   15.00    --  -12.50 -99.00-180.00   50
;
_diffrn_measurement_device 'four-circle diffractometer'
_diffrn_measurement_device_type 'XtaLAB Synergy, Dualflex, HyPix'
_diffrn_measurement_method '\w scans'
_diffrn_orient_matrix_type 'CrysAlisPro convention (1999,Acta A55,543-557)'
_diffrn_orient_matrix_UB_11 -0.0322009000
_diffrn_orient_matrix_UB_12 0.0181721000
_diffrn_orient_matrix_UB_13 -0.0175335000
_diffrn_orient_matrix_UB_21 -0.0162489000
_diffrn_orient_matrix_UB_22 0.0040241000
_diffrn_orient_matrix_UB_23 0.0222707000
_diffrn_orient_matrix_UB_31 0.0094013000
_diffrn_orient_matrix_UB_32 0.0694767000
_diffrn_orient_matrix_UB_33 0.0032944000
_diffrn_radiation_monochromator mirror
_diffrn_radiation_probe x-ray
_diffrn_radiation_type MoK\a
_diffrn_radiation_wavelength 0.71073
_diffrn_reflns_av_R_equivalents 0.0544
_diffrn_reflns_av_unetI/netI 0.0434
_diffrn_reflns_Laue_measured_fraction_full 0.987
_diffrn_reflns_Laue_measured_fraction_max 0.851
_diffrn_reflns_limit_h_max 29
_diffrn_reflns_limit_h_min -28
_diffrn_reflns_limit_k_max 12
_diffrn_reflns_limit_k_min -14
_diffrn_reflns_limit_l_max 35
_diffrn_reflns_limit_l_min -35
_diffrn_reflns_number 27563
_diffrn_reflns_point_group_measured_fraction_full 0.987
_diffrn_reflns_point_group_measured_fraction_max 0.851
_diffrn_reflns_theta_full 25.242
_diffrn_reflns_theta_max 33.480
_diffrn_reflns_theta_min 1.640
_diffrn_source 'micro-focus sealed X-ray tube'
_diffrn_source_type 'PhotonJet (Mo) X-ray Source'
_exptl_absorpt_coefficient_mu 1.404
_exptl_absorpt_correction_T_max 0.92409
_exptl_absorpt_correction_T_min 0.73780
_exptl_absorpt_correction_type multi-scan
_exptl_absorpt_process_details
;
CrysAlisPro 1.171.40.35a (Rigaku Oxford Diffraction, 2018)
Empirical absorption correction using spherical harmonics,
 implemented in SCALE3 ABSPACK scaling algorithm.
;
_exptl_crystal_colour Red
_exptl_crystal_density_diffrn 1.411
_exptl_crystal_description Block
_exptl_crystal_F_000 2080
_exptl_crystal_size_max 0.17
_exptl_crystal_size_mid 0.09
_exptl_crystal_size_min 0.06
_refine_diff_density_max 1.417
_refine_diff_density_min -1.230
_refine_diff_density_rms 0.101
_refine_ls_extinction_method none
_refine_ls_goodness_of_fit_ref 1.116
_refine_ls_hydrogen_treatment constr
_refine_ls_matrix_type full
_refine_ls_number_parameters 260
_refine_ls_number_reflns 7979
_refine_ls_number_restraints 0
_refine_ls_restrained_S_all 1.117
_refine_ls_R_factor_all 0.0563
_refine_ls_R_factor_gt 0.0345
_refine_ls_shift/su_max 0.010
_refine_ls_shift/su_mean 0.000
_refine_ls_structure_factor_coef Fsqd
_refine_ls_weighting_details 'w=1/[\s^2^(Fo^2^)+(0.0481P)^2^+2.5292P] where P=(Fo^2^+2Fc^2^)/3'
_refine_ls_weighting_scheme calc
_refine_ls_wR_factor_gt 0.0886
_refine_ls_wR_factor_ref 0.1050
_reflns_d_resolution_high 0.6442
_reflns_Friedel_coverage 0.000
_reflns_number_gt 5892
_reflns_number_total 7979
_reflns_threshold_expression 'I > 2\s(I)'
_cod_data_source_file d0nj02116d2.cif
_cod_data_source_block pd20
_cod_depositor_comments
;Adding full bibliography for 7059635.cif.

 Adding full bibliography for 7059635.cif.
;
_cod_database_code 7059635
_shelx_shelxl_version_number 2016/6
_chemical_oxdiff_formula 'C184 H264 I8 N24 Si8 '
_chemical_oxdiff_usercomment 'from Pavel'
_shelx_space_group_comment
;
The symmetry employed for this shelxl refinement is uniquely defined
by the following loop, which should always be used as a source of
symmetry information in preference to the above space-group names.
They are only intended as comments.
;
_shelx_estimated_absorpt_t_max 0.921
_shelx_estimated_absorpt_t_min 0.796
_diffrn_oxdiff_digest_frames
;
014074540c2121712a29d93ddea263da60000251cb1
;
_reflns_odcompleteness_completeness 99.6
_reflns_odcompleteness_iscentric 1
_reflns_odcompleteness_theta 30.0
_olex2_refinement_description
;
1. Fixed Uiso
 At 1.2 times of:
  All C(H) groups, All C(H,H) groups
 At 1.5 times of:
  All C(H,H,H) groups
2.a Secondary CH2 refined with riding coordinates:
 C22(H22A,H22B), C21(H21A,H21B), C23(H23A,H23B)
2.b Aromatic/amide H refined with riding coordinates:
 C5(H5), C9(H9), C1(H1), C4(H4), C7(H7), C8(H8), C2(H2)
2.c Idealised Me refined as rotating group:
 C17(H17A,H17B,H17C), C20(H20A,H20B,H20C), C16(H16A,H16B,H16C), C19(H19A,H19B,
 H19C), C25(H25A,H25B,H25C), C26(H26A,H26B,H26C), C27(H27A,H27B,H27C)
;
_shelx_title ' pd20_a.res in I2/a'
_shelx_f_calc_maximum 555.93
_shelx_f_squared_multiplier 1.000

loop_
_space_group_symop_operation_xyz
'x, y, z'
'-x+1/2, y, -z'
'x+1/2, y+1/2, z+1/2'
'-x+1, y+1/2, -z+1/2'
'-x, -y, -z'
'x-1/2, -y, z'
'-x+1/2, -y+1/2, -z+1/2'
'x, -y+1/2, z+1/2'

loop_
_atom_site_label
_atom_site_type_symbol
_atom_site_fract_x
_atom_site_fract_y
_atom_site_fract_z
_atom_site_U_iso_or_equiv
_atom_site_adp_type
_atom_site_occupancy
_atom_site_symmetry_multiplicity
_atom_site_calc_flag
_atom_site_refinement_flags
_atom_site_disorder_assembly
_atom_site_disorder_group
I1 I 0.425504(8) 0.601762(17) 0.115687(7) 0.04468(7) Uani 1 1 d . . .
Si24 Si 0.60615(3) 0.60848(6) 0.45284(3) 0.03388(13) Uani 1 1 d . . .
N10 N 0.72339(8) 0.43260(16) 0.29438(6) 0.0252(3) Uani 1 1 d . . .
N15 N 0.85253(10) 0.11276(16) 0.42184(8) 0.0315(4) Uani 1 1 d . . .
N18 N 0.60903(10) 0.79957(19) 0.18346(8) 0.0371(4) Uani 1 1 d . . .
C11 C 0.71926(10) 0.52195(19) 0.25170(7) 0.0264(4) Uani 1 1 d . . .
C12 C 0.77165(10) 0.5134(2) 0.22057(7) 0.0284(4) Uani 1 1 d . . .
C14 C 0.78110(9) 0.34968(19) 0.31233(7) 0.0247(3) Uani 1 1 d . . .
C5 C 0.66518(11) 0.61652(19) 0.23867(8) 0.0290(4) Uani 1 1 d . . .
H5 H 0.6322 0.6228 0.2599 0.035 Uiso 1 1 calc R . .
C13 C 0.83470(10) 0.3460(2) 0.28197(8) 0.0272(4) Uani 1 1 d . . .
C9 C 0.82771(11) 0.4251(2) 0.23598(8) 0.0300(4) Uani 1 1 d . . .
H9 H 0.8613 0.4186 0.2152 0.036 Uiso 1 1 calc R . .
C3 C 0.84617(10) 0.18600(19) 0.37628(8) 0.0267(4) Uani 1 1 d . . .
C1 C 0.89255(10) 0.2574(2) 0.30020(8) 0.0310(4) Uani 1 1 d . . .
H1 H 0.9275 0.2526 0.2806 0.037 Uiso 1 1 calc R . .
C4 C 0.78762(10) 0.27118(19) 0.35847(8) 0.0271(4) Uani 1 1 d . . .
H4 H 0.7526 0.2750 0.3780 0.033 Uiso 1 1 calc R . .
C6 C 0.65946(11) 0.7027(2) 0.19397(8) 0.0309(4) Uani 1 1 d . . .
C22 C 0.66733(10) 0.5219(2) 0.36697(8) 0.0293(4) Uani 1 1 d . . .
H22A H 0.6805 0.6110 0.3564 0.035 Uiso 1 1 calc R . .
H22B H 0.7037 0.4914 0.3970 0.035 Uiso 1 1 calc R . .
C7 C 0.70940(12) 0.6867(2) 0.16079(8) 0.0344(4) Uani 1 1 d . . .
H7 H 0.7048 0.7383 0.1297 0.041 Uiso 1 1 calc R . .
C8 C 0.76326(12) 0.5974(2) 0.17408(8) 0.0332(4) Uani 1 1 d . . .
H8 H 0.7956 0.5907 0.1523 0.040 Uiso 1 1 calc R . .
C21 C 0.66265(10) 0.4237(2) 0.32002(8) 0.0274(4) Uani 1 1 d . . .
H21A H 0.6593 0.3318 0.3328 0.033 Uiso 1 1 calc R . .
H21B H 0.6200 0.4425 0.2933 0.033 Uiso 1 1 calc R . .
C17 C 0.79801(13) 0.1150(2) 0.45263(10) 0.0363(5) Uani 1 1 d . . .
H17A H 0.7896 0.2070 0.4620 0.054 Uiso 1 1 calc R . .
H17B H 0.8129 0.0625 0.4848 0.054 Uiso 1 1 calc R . .
H17C H 0.7555 0.0772 0.4314 0.054 Uiso 1 1 calc R . .
C2 C 0.89913(10) 0.1794(2) 0.34502(8) 0.0307(4) Uani 1 1 d . . .
H2 H 0.9377 0.1222 0.3554 0.037 Uiso 1 1 calc R . .
C23 C 0.59761(11) 0.5319(2) 0.38466(8) 0.0322(4) Uani 1 1 d . . .
H23A H 0.5777 0.4417 0.3847 0.039 Uiso 1 1 calc R . .
H23B H 0.5652 0.5861 0.3587 0.039 Uiso 1 1 calc R . .
C20 C 0.55973(13) 0.8156(3) 0.21804(10) 0.0412(5) Uani 1 1 d . . .
H20A H 0.5300 0.7370 0.2151 0.062 Uiso 1 1 calc R . .
H20B H 0.5314 0.8947 0.2074 0.062 Uiso 1 1 calc R . .
H20C H 0.5851 0.8257 0.2546 0.062 Uiso 1 1 calc R . .
C16 C 0.91083(12) 0.0194(2) 0.44143(10) 0.0398(5) Uani 1 1 d . . .
H16A H 0.8993 -0.0686 0.4258 0.060 Uiso 1 1 calc R . .
H16B H 0.9189 0.0127 0.4799 0.060 Uiso 1 1 calc R . .
H16C H 0.9525 0.0527 0.4315 0.060 Uiso 1 1 calc R . .
C19 C 0.59531(15) 0.8766(2) 0.13359(10) 0.0447(6) Uani 1 1 d . . .
H19A H 0.6385 0.9148 0.1281 0.067 Uiso 1 1 calc R . .
H19B H 0.5626 0.9482 0.1356 0.067 Uiso 1 1 calc R . .
H19C H 0.5758 0.8176 0.1041 0.067 Uiso 1 1 calc R . .
C25 C 0.64786(14) 0.4778(3) 0.50264(11) 0.0523(7) Uani 1 1 d . . .
H25A H 0.6178 0.3998 0.4997 0.079 Uiso 1 1 calc R . .
H25B H 0.6549 0.5146 0.5383 0.079 Uiso 1 1 calc R . .
H25C H 0.6924 0.4517 0.4955 0.079 Uiso 1 1 calc R . .
C26 C 0.51747(14) 0.6546(4) 0.46287(11) 0.0556(7) Uani 1 1 d . . .
H26A H 0.4967 0.7210 0.4366 0.083 Uiso 1 1 calc R . .
H26B H 0.5216 0.6914 0.4983 0.083 Uiso 1 1 calc R . .
H26C H 0.4883 0.5751 0.4589 0.083 Uiso 1 1 calc R . .
C27 C 0.66285(19) 0.7617(3) 0.45872(14) 0.0626(8) Uani 1 1 d . . .
H27A H 0.7078 0.7374 0.4519 0.094 Uiso 1 1 calc R . .
H27B H 0.6691 0.7985 0.4943 0.094 Uiso 1 1 calc R . .
H27C H 0.6410 0.8283 0.4329 0.094 Uiso 1 1 calc R . .

loop_
_atom_site_aniso_label
_atom_site_aniso_U_11
_atom_site_aniso_U_22
_atom_site_aniso_U_33
_atom_site_aniso_U_23
_atom_site_aniso_U_13
_atom_site_aniso_U_12
I1 0.03705(9) 0.05629(12) 0.04559(11) -0.01636(6) 0.01968(8) -0.00457(6)
Si24 0.0341(3) 0.0415(3) 0.0273(3) 0.0011(2) 0.0095(2) 0.0121(2)
N10 0.0248(7) 0.0297(8) 0.0223(7) -0.0029(6) 0.0080(6) -0.0049(6)
N15 0.0304(8) 0.0315(9) 0.0336(9) 0.0006(6) 0.0093(7) 0.0012(6)
N18 0.0373(10) 0.0407(10) 0.0309(9) 0.0044(7) 0.0023(8) -0.0041(8)
C11 0.0297(9) 0.0287(9) 0.0213(8) -0.0061(6) 0.0064(7) -0.0098(7)
C12 0.0321(9) 0.0328(10) 0.0213(9) -0.0065(7) 0.0084(7) -0.0111(7)
C14 0.0250(8) 0.0264(8) 0.0237(9) -0.0075(6) 0.0077(7) -0.0067(6)
C5 0.0291(9) 0.0338(10) 0.0237(9) -0.0022(7) 0.0053(8) -0.0072(7)
C13 0.0268(9) 0.0308(9) 0.0254(9) -0.0084(7) 0.0091(7) -0.0079(7)
C9 0.0315(10) 0.0354(10) 0.0262(10) -0.0095(7) 0.0133(8) -0.0094(7)
C3 0.0272(9) 0.0261(9) 0.0276(9) -0.0063(7) 0.0078(7) -0.0048(7)
C1 0.0263(9) 0.0403(11) 0.0283(10) -0.0113(8) 0.0101(8) -0.0052(7)
C4 0.0271(9) 0.0286(9) 0.0274(9) -0.0051(7) 0.0097(7) -0.0045(7)
C6 0.0332(10) 0.0319(10) 0.0251(9) -0.0033(7) 0.0012(8) -0.0101(7)
C22 0.0272(9) 0.0350(10) 0.0273(9) -0.0033(7) 0.0092(8) -0.0033(7)
C7 0.0433(12) 0.0368(11) 0.0231(9) -0.0012(7) 0.0071(8) -0.0140(9)
C8 0.0406(11) 0.0377(11) 0.0229(9) -0.0052(7) 0.0107(8) -0.0137(8)
C21 0.0251(9) 0.0316(9) 0.0273(9) -0.0016(7) 0.0099(7) -0.0046(7)
C17 0.0384(11) 0.0395(12) 0.0345(11) 0.0049(8) 0.0154(10) 0.0024(8)
C2 0.0247(9) 0.0368(11) 0.0308(10) -0.0077(8) 0.0067(8) -0.0006(7)
C23 0.0258(9) 0.0423(11) 0.0295(10) -0.0026(8) 0.0081(8) 0.0016(8)
C20 0.0372(11) 0.0455(13) 0.0397(12) 0.0014(9) 0.0057(10) 0.0012(9)
C16 0.0367(11) 0.0369(12) 0.0455(13) 0.0053(9) 0.0085(10) 0.0061(8)
C19 0.0507(14) 0.0436(13) 0.0363(12) 0.0088(9) 0.0022(11) -0.0034(10)
C25 0.0386(12) 0.0802(19) 0.0417(14) 0.0215(13) 0.0163(11) 0.0251(12)
C26 0.0459(14) 0.086(2) 0.0366(13) 0.0026(13) 0.0121(11) 0.0347(14)
C27 0.072(2) 0.0494(16) 0.0630(19) -0.0169(13) 0.0072(16) -0.0020(13)

loop_
_atom_type_symbol
_atom_type_description
_atom_type_scat_dispersion_real
_atom_type_scat_dispersion_imag
_atom_type_scat_source
C C 0.0033 0.0016 'International Tables Vol C Tables 4.2.6.8 and 6.1.1.4'
H H 0.0000 0.0000 'International Tables Vol C Tables 4.2.6.8 and 6.1.1.4'
I I -0.4742 1.8119 'International Tables Vol C Tables 4.2.6.8 and 6.1.1.4'
N N 0.0061 0.0033 'International Tables Vol C Tables 4.2.6.8 and 6.1.1.4'
Si Si 0.0817 0.0704 'International Tables Vol C Tables 4.2.6.8 and 6.1.1.4'

loop_
_geom_angle_atom_site_label_1
_geom_angle_atom_site_label_2
_geom_angle_atom_site_label_3
_geom_angle
_geom_angle_site_symmetry_1
_geom_angle_site_symmetry_3
_geom_angle_publ_flag
C27 Si24 C26 110.18(16) . . ?
C27 Si24 C25 110.10(15) . . ?
C26 Si24 C25 110.78(12) . . ?
C27 Si24 C23 109.48(13) . . ?
C26 Si24 C23 109.34(12) . . ?
C25 Si24 C23 106.90(12) . . ?
C14 N10 C11 122.46(15) . . ?
C14 N10 C21 119.43(16) . . ?
C11 N10 C21 118.08(16) . . ?
C3 N15 C17 121.09(17) . . ?
C3 N15 C16 123.23(18) . . ?
C17 N15 C16 115.53(18) . . ?
C6 N18 C20 120.41(19) . . ?
C6 N18 C19 121.8(2) . . ?
C20 N18 C19 117.1(2) . . ?
N10 C11 C5 121.50(17) . . ?
N10 C11 C12 118.22(18) . . ?
C5 C11 C12 120.27(18) . . ?
C9 C12 C8 122.70(18) . . ?
C9 C12 C11 119.75(18) . . ?
C8 C12 C11 117.55(19) . . ?
N10 C14 C4 121.67(16) . . ?
N10 C14 C13 118.22(17) . . ?
C4 C14 C13 120.11(18) . . ?
C11 C5 C6 121.30(18) . . ?
C11 C5 H5 119.4 . . ?
C6 C5 H5 119.4 . . ?
C9 C13 C1 122.98(17) . . ?
C9 C13 C14 119.64(19) . . ?
C1 C13 C14 117.37(18) . . ?
C12 C9 C13 121.12(17) . . ?
C12 C9 H9 119.4 . . ?
C13 C9 H9 119.4 . . ?
N15 C3 C4 120.71(17) . . ?
N15 C3 C2 120.76(18) . . ?
C4 C3 C2 118.53(18) . . ?
C2 C1 C13 122.96(17) . . ?
C2 C1 H1 118.5 . . ?
C13 C1 H1 118.5 . . ?
C14 C4 C3 121.43(17) . . ?
C14 C4 H4 119.3 . . ?
C3 C4 H4 119.3 . . ?
N18 C6 C5 120.76(19) . . ?
N18 C6 C7 121.28(19) . . ?
C5 C6 C7 117.95(19) . . ?
C21 C22 C23 111.65(16) . . ?
C21 C22 H22A 109.3 . . ?
C23 C22 H22A 109.3 . . ?
C21 C22 H22B 109.3 . . ?
C23 C22 H22B 109.3 . . ?
H22A C22 H22B 108.0 . . ?
C8 C7 C6 120.94(19) . . ?
C8 C7 H7 119.5 . . ?
C6 C7 H7 119.5 . . ?
C7 C8 C12 121.77(19) . . ?
C7 C8 H8 119.1 . . ?
C12 C8 H8 119.1 . . ?
N10 C21 C22 113.22(15) . . ?
N10 C21 H21A 108.9 . . ?
C22 C21 H21A 108.9 . . ?
N10 C21 H21B 108.9 . . ?
C22 C21 H21B 108.9 . . ?
H21A C21 H21B 107.7 . . ?
N15 C17 H17A 109.5 . . ?
N15 C17 H17B 109.5 . . ?
H17A C17 H17B 109.5 . . ?
N15 C17 H17C 109.5 . . ?
H17A C17 H17C 109.5 . . ?
H17B C17 H17C 109.5 . . ?
C1 C2 C3 119.58(18) . . ?
C1 C2 H2 120.2 . . ?
C3 C2 H2 120.2 . . ?
C22 C23 Si24 113.43(14) . . ?
C22 C23 H23A 108.9 . . ?
Si24 C23 H23A 108.9 . . ?
C22 C23 H23B 108.9 . . ?
Si24 C23 H23B 108.9 . . ?
H23A C23 H23B 107.7 . . ?
N18 C20 H20A 109.5 . . ?
N18 C20 H20B 109.5 . . ?
H20A C20 H20B 109.5 . . ?
N18 C20 H20C 109.5 . . ?
H20A C20 H20C 109.5 . . ?
H20B C20 H20C 109.5 . . ?
N15 C16 H16A 109.5 . . ?
N15 C16 H16B 109.5 . . ?
H16A C16 H16B 109.5 . . ?
N15 C16 H16C 109.5 . . ?
H16A C16 H16C 109.5 . . ?
H16B C16 H16C 109.5 . . ?
N18 C19 H19A 109.5 . . ?
N18 C19 H19B 109.5 . . ?
H19A C19 H19B 109.5 . . ?
N18 C19 H19C 109.5 . . ?
H19A C19 H19C 109.5 . . ?
H19B C19 H19C 109.5 . . ?
Si24 C25 H25A 109.5 . . ?
Si24 C25 H25B 109.5 . . ?
H25A C25 H25B 109.5 . . ?
Si24 C25 H25C 109.5 . . ?
H25A C25 H25C 109.5 . . ?
H25B C25 H25C 109.5 . . ?
Si24 C26 H26A 109.5 . . ?
Si24 C26 H26B 109.5 . . ?
H26A C26 H26B 109.5 . . ?
Si24 C26 H26C 109.5 . . ?
H26A C26 H26C 109.5 . . ?
H26B C26 H26C 109.5 . . ?
Si24 C27 H27A 109.5 . . ?
Si24 C27 H27B 109.5 . . ?
H27A C27 H27B 109.5 . . ?
Si24 C27 H27C 109.5 . . ?
H27A C27 H27C 109.5 . . ?
H27B C27 H27C 109.5 . . ?

loop_
_geom_bond_atom_site_label_1
_geom_bond_atom_site_label_2
_geom_bond_distance
_geom_bond_site_symmetry_2
_geom_bond_publ_flag
Si24 C27 1.858(3) . ?
Si24 C26 1.858(2) . ?
Si24 C25 1.865(3) . ?
Si24 C23 1.869(2) . ?
N10 C14 1.385(3) . ?
N10 C11 1.388(2) . ?
N10 C21 1.475(2) . ?
N15 C3 1.350(3) . ?
N15 C17 1.453(3) . ?
N15 C16 1.462(3) . ?
N18 C6 1.354(3) . ?
N18 C20 1.448(3) . ?
N18 C19 1.454(3) . ?
C11 C5 1.392(3) . ?
C11 C12 1.427(3) . ?
C12 C9 1.385(3) . ?
C12 C8 1.425(3) . ?
C14 C4 1.390(3) . ?
C14 C13 1.431(2) . ?
C5 C6 1.406(3) . ?
C5 H5 0.9300 . ?
C13 C9 1.389(3) . ?
C13 C1 1.421(3) . ?
C9 H9 0.9300 . ?
C3 C4 1.409(3) . ?
C3 C2 1.437(3) . ?
C1 C2 1.360(3) . ?
C1 H1 0.9300 . ?
C4 H4 0.9300 . ?
C6 C7 1.432(3) . ?
C22 C21 1.526(3) . ?
C22 C23 1.526(3) . ?
C22 H22A 0.9700 . ?
C22 H22B 0.9700 . ?
C7 C8 1.355(3) . ?
C7 H7 0.9300 . ?
C8 H8 0.9300 . ?
C21 H21A 0.9700 . ?
C21 H21B 0.9700 . ?
C17 H17A 0.9600 . ?
C17 H17B 0.9600 . ?
C17 H17C 0.9600 . ?
C2 H2 0.9300 . ?
C23 H23A 0.9700 . ?
C23 H23B 0.9700 . ?
C20 H20A 0.9600 . ?
C27 H27B 0.9600 . ?
C27 H27C 0.9600 . ?

loop_
_geom_torsion_atom_site_label_1
_geom_torsion_atom_site_label_2
_geom_torsion_atom_site_label_3
_geom_torsion_atom_site_label_4
_geom_torsion
_geom_torsion_site_symmetry_1
_geom_torsion_site_symmetry_2
_geom_torsion_site_symmetry_3
_geom_torsion_site_symmetry_4
_geom_torsion_publ_flag
C14 N10 C11 C5 -171.64(17) . . . . ?
C21 N10 C11 C5 10.3(3) . . . . ?
C14 N10 C11 C12 9.3(3) . . . . ?
C21 N10 C11 C12 -168.71(16) . . . . ?
N10 C11 C12 C9 -5.1(3) . . . . ?
C5 C11 C12 C9 175.79(18) . . . . ?
N10 C11 C12 C8 174.56(17) . . . . ?
C5 C11 C12 C8 -4.5(3) . . . . ?
C11 N10 C14 C4 173.26(17) . . . . ?
C21 N10 C14 C4 -8.8(3) . . . . ?
C11 N10 C14 C13 -6.9(3) . . . . ?
C21 N10 C14 C13 171.12(16) . . . . ?
N10 C11 C5 C6 -177.15(17) . . . . ?
C12 C11 C5 C6 1.9(3) . . . . ?
N10 C14 C13 C9 0.2(3) . . . . ?
C4 C14 C13 C9 -179.89(17) . . . . ?
N10 C14 C13 C1 -178.28(16) . . . . ?
C4 C14 C13 C1 1.6(3) . . . . ?
C8 C12 C9 C13 179.11(18) . . . . ?
C11 C12 C9 C13 -1.2(3) . . . . ?
C1 C13 C9 C12 -177.90(18) . . . . ?
C14 C13 C9 C12 3.7(3) . . . . ?
C17 N15 C3 C4 2.6(3) . . . . ?
C16 N15 C3 C4 177.95(19) . . . . ?
C17 N15 C3 C2 -177.74(18) . . . . ?
C16 N15 C3 C2 -2.4(3) . . . . ?
C9 C13 C1 C2 -179.55(19) . . . . ?
C14 C13 C1 C2 -1.1(3) . . . . ?
N10 C14 C4 C3 179.41(17) . . . . ?
C13 C14 C4 C3 -0.5(3) . . . . ?
N15 C3 C4 C14 178.47(17) . . . . ?
C2 C3 C4 C14 -1.2(3) . . . . ?
C20 N18 C6 C5 -0.3(3) . . . . ?
C19 N18 C6 C5 -170.9(2) . . . . ?
C20 N18 C6 C7 -178.97(19) . . . . ?
C19 N18 C6 C7 10.5(3) . . . . ?
C11 C5 C6 N18 -176.21(18) . . . . ?
C11 C5 C6 C7 2.5(3) . . . . ?
N18 C6 C7 C8 174.4(2) . . . . ?
C5 C6 C7 C8 -4.3(3) . . . . ?
C6 C7 C8 C12 1.6(3) . . . . ?
C9 C12 C8 C7 -177.54(19) . . . . ?
C11 C12 C8 C7 2.8(3) . . . . ?
C14 N10 C21 C22 91.2(2) . . . . ?
C11 N10 C21 C22 -90.7(2) . . . . ?
C23 C22 C21 N10 167.83(17) . . . . ?
C13 C1 C2 C3 -0.6(3) . . . . ?
N15 C3 C2 C1 -177.96(19) . . . . ?
C4 C3 C2 C1 1.7(3) . . . . ?
C21 C22 C23 Si24 163.28(15) . . . . ?
C27 Si24 C23 C22 45.3(2) . . . . ?
C26 Si24 C23 C22 166.06(17) . . . . ?
C25 Si24 C23 C22 -73.97(18) . . . . ?
